data_4069058
loop_
_publ_author_name
'Ionkin, Alex S.'
'Marshall, William J.'
'Fish, Brian M.'
'Schiffhauer, Matthew F.'
'Davidson, Fredric'
'McEwen, Charles N.'

_publ_section_title
;
 Highly Unsaturated Phosphorus Compounds: Generation and Reactions on Both
 Multiple Bonds of Vinyl Phosphaalkyne&#x2020;
;
_journal_issue 8
_journal_name_full Organometallics
_journal_page_first 2410
_journal_paper_doi 10.1021/om801224d
_journal_volume 28
_journal_year 2009
_chemical_formula_sum 'C33 H57 O0 P3'
_chemical_formula_weight 546.70
_chemical_name_systematic
; 
 ? 
;
_space_group_IT_number 11
_symmetry_cell_setting monoclinic
_symmetry_space_group_name_Hall '-P 2yb'
_symmetry_space_group_name_H-M 'P 1 21/m 1'
_atom_sites_solution_hydrogens geom
_atom_sites_solution_primary direct
_atom_sites_solution_secondary difmap
_audit_creation_method SHELXL-97
_cell_angle_alpha 90.00
_cell_angle_beta 107.703(7)
_cell_angle_gamma 90.00
_cell_formula_units_Z 2
_cell_length_a 9.547(5)
_cell_length_b 18.178(8)
_cell_length_c 10.896(5)
_cell_measurement_temperature 173(2)
_cell_volume 1801.4(15)
_computing_cell_refinement 'Bruker XSCANS'
_computing_data_collection 'Bruker XSCANS'
_computing_data_reduction 'Bruker SHELXTL'
_computing_molecular_graphics 'Bruker SHELXTL'
_computing_publication_material 'Bruker SHELXTL'
_computing_structure_refinement 'SHELXL-97 (Sheldrick, 2008)'
_computing_structure_solution 'SHELXS-97 (Sheldrick, 2008)'
_diffrn_ambient_temperature 173(2)
_diffrn_measured_fraction_theta_full 0.976
_diffrn_measured_fraction_theta_max 0.976
_diffrn_measurement_device_type 'Bruker P4'
_diffrn_measurement_method '\w scans'
_diffrn_radiation_monochromator graphite
_diffrn_radiation_source 'fine-focus sealed tube'
_diffrn_radiation_type MoK\a
_diffrn_radiation_wavelength 0.71073
_diffrn_reflns_av_R_equivalents 0.0000
_diffrn_reflns_av_sigmaI/netI 0.1932
_diffrn_reflns_limit_h_max 11
_diffrn_reflns_limit_h_min -11
_diffrn_reflns_limit_k_max 22
_diffrn_reflns_limit_k_min 0
_diffrn_reflns_limit_l_max 13
_diffrn_reflns_limit_l_min 0
_diffrn_reflns_number 4881
_diffrn_reflns_theta_full 26.56
_diffrn_reflns_theta_max 26.56
_diffrn_reflns_theta_min 2.24
_exptl_absorpt_coefficient_mu 0.183
_exptl_absorpt_correction_type none
_exptl_crystal_colour colourless
_exptl_crystal_density_diffrn 1.008
_exptl_crystal_density_method 'not measured'
_exptl_crystal_description ireg.blok
_exptl_crystal_F_000 600
_exptl_crystal_size_max 0.230
_exptl_crystal_size_mid 0.130
_exptl_crystal_size_min 0.040
_refine_diff_density_max 0.343
_refine_diff_density_min -0.295
_refine_diff_density_rms 0.068
_refine_ls_extinction_method none
_refine_ls_goodness_of_fit_ref 0.983
_refine_ls_hydrogen_treatment riding
_refine_ls_matrix_type full
_refine_ls_number_parameters 209
_refine_ls_number_reflns 4885
_refine_ls_number_restraints 2
_refine_ls_restrained_S_all 0.983
_refine_ls_R_factor_all 0.2914
_refine_ls_R_factor_gt 0.1003
_refine_ls_shift/su_max 0.007
_refine_ls_shift/su_mean 0.001
_refine_ls_structure_factor_coef Fsqd
_refine_ls_weighting_details 'calc w=1/[\s^2^(Fo^2^)+(0.1000P)^2^+0.0000P] where P=(Fo^2^+2Fc^2^)/3'
_refine_ls_weighting_scheme calc
_refine_ls_wR_factor_gt 0.2197
_refine_ls_wR_factor_ref 0.2774
_reflns_number_gt 1313
_reflns_number_total 4885
_reflns_threshold_expression >2sigma(I)
_cod_data_source_file om801224d_si_001.cif
_cod_data_source_block 06085
_cod_depositor_comments
;
The following automatic conversions were performed:

'_symmetry_cell_setting' value 'Monoclinic' changed to 'monoclinic'
according to /home/saulius/struct/CIF-dictionaries/cif_core.dic
dictionary named 'cif_core.dic' version 2.4.2 from 2011-04-26.

Automatic conversion script
Id: cif_fix_values 1715 2011-07-08 13:25:40Z adriana 
;
_cod_original_cell_volume 1801.3(14)
_cod_original_sg_symbol_H-M P2(1)/m
_cod_database_code 4069058

loop_
_symmetry_equiv_pos_as_xyz
'x, y, z'
'-x, y+1/2, -z'
'-x, -y, -z'
'x, -y-1/2, z'

loop_
_atom_site_label
_atom_site_type_symbol
_atom_site_fract_x
_atom_site_fract_y
_atom_site_fract_z
_atom_site_U_iso_or_equiv
_atom_site_adp_type
_atom_site_occupancy
_atom_site_symmetry_multiplicity
_atom_site_calc_flag
_atom_site_refinement_flags
_atom_site_disorder_assembly
_atom_site_disorder_group
P1 P 0.9403(3) 0.2500 -0.26482(17) 0.0914(8) Uani 1 2 d S . 1
P2 P 0.9003(2) 0.16375(7) -0.52375(12) 0.1032(7) Uani 1 1 d . . 1
C1 C 0.8846(11) 0.2500 -0.5893(6) 0.107(3) Uani 1 2 d SD . 1
C2 C 0.9257(7) 0.1750(3) -0.3611(4) 0.0882(17) Uani 1 1 d D . 1
C3 C 0.9211(18) 0.2500 -0.7219(13) 0.066(3) Uiso 0.529(14) 2 d SPD . 1
C4 C 0.792(2) 0.2500 -0.8135(19) 0.086(4) Uiso 0.529(14) 2 d SP . 1
C3' C 0.802(2) 0.2500 -0.7422(16) 0.066(3) Uiso 0.236(7) 1 d P A 2
C4' C 0.887(2) 0.2500 -0.816(2) 0.086(4) Uiso 0.236(7) 1 d P A 2
C5 C 1.0635(8) 0.2500 -0.7626(8) 0.083(2) Uani 1 2 d S . 1
C6 C 1.1621(14) 0.2059(8) -0.6484(12) 0.193(8) Uani 0.694(16) 1 d P . 1
C7 C 1.123(2) 0.3199(13) -0.797(3) 0.32(2) Uani 0.694(16) 1 d P . 1
C8 C 1.0644(16) 0.1895(14) -0.869(2) 0.213(10) Uani 0.694(16) 1 d P . 1
C9 C 0.6285(7) 0.2500 -0.8171(6) 0.075(2) Uani 1 2 d S . 1
C10 C 0.5799(17) 0.2038(9) -0.7195(14) 0.186(8) Uani 0.644(12) 1 d P . 1
C11 C 0.5704(14) 0.3363(7) -0.8193(13) 0.147(6) Uani 0.644(12) 1 d P . 1
C12 C 0.5636(13) 0.2242(8) -0.9578(9) 0.158(9) Uani 0.644(12) 1 d P . 1
C13 C 0.9828(17) 0.0997(9) -0.2906(15) 0.083(4) Uani 0.522(11) 1 d PD . 1
C14 C 0.8793(18) 0.0583(9) -0.2571(12) 0.092(3) Uani 0.522(11) 1 d P . 1
C13' C 0.8942(19) 0.1034(12) -0.2863(15) 0.083(4) Uani 0.478(11) 1 d P . 2
C14' C 1.002(2) 0.0616(10) -0.2372(13) 0.092(3) Uani 0.478(11) 1 d P . 2
C15 C 1.1580(7) 0.0723(3) -0.2350(6) 0.1057(19) Uani 1 1 d . . 1
C16 C 1.1979(8) 0.0524(5) -0.3591(7) 0.168(3) Uani 1 1 d . . 1
C17 C 1.2447(9) 0.1375(6) -0.1718(12) 0.282(8) Uani 1 1 d . . 1
C18 C 1.1867(16) -0.0009(7) -0.1642(12) 0.332(8) Uani 1 1 d . . 1
C19 C 0.7247(8) 0.0751(3) -0.2876(5) 0.0964(18) Uani 1 1 d . . 1
C20 C 0.6225(8) 0.1087(5) -0.4179(7) 0.169(3) Uani 1 1 d . . 1
C21 C 0.6969(9) 0.1185(5) -0.1728(7) 0.166(3) Uani 1 1 d . . 1
C22 C 0.6750(11) -0.0056(4) -0.2862(9) 0.197(4) Uani 1 1 d . . 1

loop_
_atom_site_aniso_label
_atom_site_aniso_U_11
_atom_site_aniso_U_22
_atom_site_aniso_U_33
_atom_site_aniso_U_23
_atom_site_aniso_U_13
_atom_site_aniso_U_12
P1 0.129(2) 0.0906(14) 0.0494(10) 0.000 0.0187(12) 0.000
P2 0.1696(19) 0.0789(10) 0.0598(8) -0.0027(7) 0.0328(10) 0.0047(10)
C1 0.189(10) 0.089(5) 0.049(4) 0.000 0.045(5) 0.000
C2 0.122(5) 0.075(3) 0.064(3) 0.012(3) 0.022(3) -0.005(3)
C5 0.046(5) 0.121(7) 0.084(6) 0.000 0.021(5) 0.000
C6 0.094(10) 0.30(2) 0.167(10) 0.075(10) 0.021(8) 0.020(9)
C7 0.15(2) 0.214(17) 0.48(4) 0.17(2) -0.09(2) -0.064(13)
C8 0.055(11) 0.35(2) 0.228(18) -0.047(15) 0.037(12) 0.023(11)
C9 0.039(5) 0.112(6) 0.074(5) 0.000 0.019(4) 0.000
C10 0.133(13) 0.27(2) 0.161(12) 0.078(11) 0.059(11) 0.005(10)
C11 0.111(10) 0.144(11) 0.158(12) -0.040(9) -0.002(9) 0.052(8)
C12 0.144(10) 0.22(3) 0.090(6) -0.025(8) 0.002(6) 0.009(8)
C13 0.081(12) 0.121(8) 0.061(5) -0.007(5) 0.043(8) 0.010(10)
C14 0.067(8) 0.139(9) 0.063(6) -0.024(5) 0.010(7) 0.008(9)
C13' 0.081(12) 0.121(8) 0.061(5) -0.007(5) 0.043(8) 0.010(10)
C14' 0.067(8) 0.139(9) 0.063(6) -0.024(5) 0.010(7) 0.008(9)
C15 0.078(5) 0.121(5) 0.111(5) -0.019(4) 0.018(4) 0.018(4)
C16 0.080(6) 0.287(10) 0.142(6) -0.006(6) 0.045(5) 0.022(6)
C17 0.067(6) 0.255(9) 0.478(19) -0.236(12) 0.011(8) 0.009(6)
C18 0.360(19) 0.331(14) 0.336(15) 0.249(12) 0.153(13) 0.207(13)
C19 0.097(6) 0.116(4) 0.090(4) 0.010(3) 0.048(4) 0.010(4)
C20 0.087(6) 0.270(9) 0.148(6) 0.053(7) 0.031(5) 0.011(6)
C21 0.135(7) 0.237(8) 0.155(6) -0.056(6) 0.086(5) -0.015(6)
C22 0.235(11) 0.117(5) 0.262(10) -0.005(6) 0.112(9) -0.029(6)

loop_
_atom_type_symbol
_atom_type_description
_atom_type_scat_dispersion_real
_atom_type_scat_dispersion_imag
_atom_type_scat_source
C C 0.0033 0.0016 'International Tables Vol C Tables 4.2.6.8 and 6.1.1.4'
H H 0.0000 0.0000 'International Tables Vol C Tables 4.2.6.8 and 6.1.1.4'
O O 0.0106 0.0060 'International Tables Vol C Tables 4.2.6.8 and 6.1.1.4'
P P 0.1023 0.0942 'International Tables Vol C Tables 4.2.6.8 and 6.1.1.4'

loop_
_geom_angle_atom_site_label_1
_geom_angle_atom_site_label_2
_geom_angle_atom_site_label_3
_geom_angle
_geom_angle_site_symmetry_1
_geom_angle_site_symmetry_3
C2 P1 C2 106.6(3) . 4_565
C1 P2 C2 106.7(2) . .
C3 C1 P2 111.4(3) . .
C3 C1 P2 111.4(3) . 4_565
P2 C1 P2 132.9(4) . 4_565
P1 C2 P2 133.5(3) . .
P1 C2 C13 116.2(6) . .
P2 C2 C13 108.4(6) . .
C4 C3 C5 118.7(14) . .
C4 C3 C1 105.7(15) . .
C5 C3 C1 135.6(12) . .
C3 C4 C9 135.9(17) . .
C7 C5 C7 117(3) . 4_565
C7 C5 C6 117.5(12) . .
C7 C5 C6 64.6(12) 4_565 .
C7 C5 C6 64.6(12) . 4_565
C7 C5 C6 117.5(12) 4_565 4_565
C6 C5 C6 62.8(12) . 4_565
C7 C5 C3 120.6(12) . .
C7 C5 C3 120.6(12) 4_565 .
C6 C5 C3 98.2(8) . .
C6 C5 C3 98.2(8) 4_565 .
C7 C5 C8 108.4(15) . .
C7 C5 C8 31.1(12) 4_565 .
C6 C5 C8 95.3(9) . .
C6 C5 C8 143.9(9) 4_565 .
C3 C5 C8 114.0(8) . .
C7 C5 C8 31.1(12) . 4_565
C7 C5 C8 108.4(15) 4_565 4_565
C6 C5 C8 143.9(9) . 4_565
C6 C5 C8 95.3(9) 4_565 4_565
C3 C5 C8 113.9(8) . 4_565
C8 C5 C8 86.6(17) . 4_565
C5 C6 C6 58.6(6) . 4_565
C5 C6 C7 56.2(8) . 4_565
C6 C6 C7 106.9(11) 4_565 4_565
C8 C7 C5 82(3) 4_565 .
C8 C7 C6 140(3) 4_565 4_565
C5 C7 C6 59.2(12) . 4_565
C7 C8 C5 67(3) 4_565 .
C10 C9 C10 66.5(14) . 4_565
C10 C9 C4 119.8(9) . .
C10 C9 C4 119.8(9) 4_565 .
C10 C9 C12 137.9(9) . 4_565
C10 C9 C12 114.1(8) 4_565 4_565
C4 C9 C12 97.0(9) . 4_565
C10 C9 C12 114.1(8) . .
C10 C9 C12 137.9(9) 4_565 .
C4 C9 C12 97.0(9) . .
C12 C9 C12 35.4(11) 4_565 .
C10 C9 C11 47.4(6) . 4_565
C10 C9 C11 111.0(10) 4_565 4_565
C4 C9 C11 109.2(5) . 4_565
C12 C9 C11 104.0(8) 4_565 4_565
C12 C9 C11 70.5(7) . 4_565
C10 C9 C11 111.0(10) . .
C10 C9 C11 47.4(6) 4_565 .
C4 C9 C11 109.2(6) . .
C12 C9 C11 70.5(7) 4_565 .
C12 C9 C11 104.0(8) . .
C11 C9 C11 141.5(11) 4_565 .
C11 C10 C9 71.5(8) 4_565 .
C11 C10 C10 124.4(10) 4_565 4_565
C9 C10 C10 56.8(7) . 4_565
C10 C11 C9 61.1(9) 4_565 .
C10 C11 C12 109.1(12) 4_565 4_565
C9 C11 C12 51.7(6) . 4_565
C12 C12 C9 72.3(5) 4_565 .
C12 C12 C11 126.4(6) 4_565 4_565
C9 C12 C11 57.8(5) . 4_565
C14 C13 C15 117.4(13) . .
C14 C13 C2 115.6(13) . .
C15 C13 C2 126.3(11) . .
C13 C14 C19 126.1(15) . .
C13 C15 C17 106.5(7) . .
C13 C15 C18 116.9(9) . .
C17 C15 C18 118.2(9) . .
C13 C15 C16 103.7(7) . .
C17 C15 C16 109.7(8) . .
C18 C15 C16 100.6(7) . .
C14 C19 C22 95.3(9) . .
C14 C19 C21 109.3(7) . .
C22 C19 C21 110.1(6) . .
C14 C19 C20 126.7(8) . .
C22 C19 C20 105.6(6) . .
C21 C19 C20 108.3(6) . .

loop_
_geom_bond_atom_site_label_1
_geom_bond_atom_site_label_2
_geom_bond_distance
_geom_bond_site_symmetry_2
P1 C2 1.700(5) .
P1 C2 1.700(5) 4_565
P2 C1 1.711(3) .
P2 C2 1.726(5) .
C1 C3 1.586(14) .
C1 P2 1.711(3) 4_565
C2 C13 1.583(16) .
C3 C4 1.33(3) .
C3 C5 1.553(16) .
C4 C9 1.55(2) .
C3' C4' 1.31(3) .
C5 C7 1.49(2) .
C5 C7 1.49(2) 4_565
C5 C6 1.538(12) .
C5 C6 1.538(12) 4_565
C5 C8 1.60(2) .
C5 C8 1.60(2) 4_565
C6 C6 1.60(3) 4_565
C6 C7 1.62(3) 4_565
C7 C8 0.84(3) 4_565
C7 C6 1.62(3) 4_565
C8 C7 0.84(3) 4_565
C9 C10 1.533(14) .
C9 C10 1.533(13) 4_565
C9 C12 1.542(11) 4_565
C9 C12 1.542(11) .
C9 C11 1.662(11) 4_565
C9 C11 1.662(11) .
C10 C11 1.289(17) 4_565
C10 C10 1.68(3) 4_565
C11 C10 1.289(17) 4_565
C11 C12 1.853(16) 4_565
C12 C12 0.94(3) 4_565
C12 C11 1.852(16) 4_565
C13 C14 1.38(3) .
C13 C15 1.672(15) .
C14 C19 1.443(16) .
C13' C14' 1.26(3) .
C15 C17 1.489(9) .
C15 C18 1.520(10) .
C15 C16 1.555(9) .
C19 C22 1.544(8) .
C19 C21 1.568(8) .
C19 C20 1.580(8) .

loop_
_geom_torsion_atom_site_label_1
_geom_torsion_atom_site_label_2
_geom_torsion_atom_site_label_3
_geom_torsion_atom_site_label_4
_geom_torsion
_geom_torsion_site_symmetry_1
_geom_torsion_site_symmetry_4
C2 P2 C1 C3 158.4(8) . .
C2 P2 C1 P2 4.5(9) . 4_565
C2 P1 C2 P2 -0.4(8) 4_565 .
C2 P1 C2 C13 162.1(7) 4_565 .
C1 P2 C2 P1 -1.6(7) . .
C1 P2 C2 C13 -165.1(7) . .
P2 C1 C3 C4 100.1(5) . .
P2 C1 C3 C4 -100.1(5) 4_565 .
P2 C1 C3 C5 -79.9(5) . .
P2 C1 C3 C5 79.9(5) 4_565 .
C5 C3 C4 C9 180.000(5) . .
C1 C3 C4 C9 0.000(9) . .
C4 C3 C5 C7 83.0(15) . .
C1 C3 C5 C7 -97.0(15) . .
C4 C3 C5 C7 -83.0(15) . 4_565
C1 C3 C5 C7 97.0(15) . 4_565
C4 C3 C5 C6 -148.2(6) . .
C1 C3 C5 C6 31.8(6) . .
C4 C3 C5 C6 148.2(6) . 4_565
C1 C3 C5 C6 -31.8(6) . 4_565
C4 C3 C5 C8 -48.6(10) . .
C1 C3 C5 C8 131.4(10) . .
C4 C3 C5 C8 48.6(10) . 4_565
C1 C3 C5 C8 -131.4(10) . 4_565
C7 C5 C6 C6 35.8(17) . 4_565
C7 C5 C6 C6 144.9(13) 4_565 4_565
C3 C5 C6 C6 -95.0(5) . 4_565
C8 C5 C6 C6 149.8(9) . 4_565
C8 C5 C6 C6 58.2(17) 4_565 4_565
C7 C5 C6 C7 -109(3) . 4_565
C6 C5 C6 C7 -144.9(13) 4_565 4_565
C3 C5 C6 C7 120.1(13) . 4_565
C8 C5 C6 C7 4.9(17) . 4_565
C8 C5 C6 C7 -87(2) 4_565 4_565
C7 C5 C7 C8 80(3) 4_565 4_565
C6 C5 C7 C8 154(2) . 4_565
C6 C5 C7 C8 -171(4) 4_565 4_565
C3 C5 C7 C8 -86(3) . 4_565
C8 C5 C7 C8 48(3) . 4_565
C7 C5 C7 C6 -109(2) 4_565 4_565
C6 C5 C7 C6 -35.2(17) . 4_565
C3 C5 C7 C6 84.4(11) . 4_565
C8 C5 C7 C6 -141.7(12) . 4_565
C8 C5 C7 C6 171(4) 4_565 4_565
C7 C5 C8 C7 113(4) . 4_565
C6 C5 C8 C7 -9(3) . 4_565
C6 C5 C8 C7 41(4) 4_565 4_565
C3 C5 C8 C7 -110(3) . 4_565
C8 C5 C8 C7 135(3) 4_565 4_565
C3 C4 C9 C10 -39.2(9) . .
C3 C4 C9 C10 39.2(9) . 4_565
C3 C4 C9 C12 162.2(6) . 4_565
C3 C4 C9 C12 -162.2(5) . .
C3 C4 C9 C11 -90.4(7) . 4_565
C3 C4 C9 C11 90.4(7) . .
C10 C9 C10 C11 158.6(7) 4_565 4_565
C4 C9 C10 C11 -89.3(12) . 4_565
C12 C9 C10 C11 58.1(17) 4_565 4_565
C12 C9 C10 C11 24.9(13) . 4_565
C11 C9 C10 C11 141.9(13) . 4_565
C4 C9 C10 C10 112.0(9) . 4_565
C12 C9 C10 C10 -100.5(13) 4_565 4_565
C12 C9 C10 C10 -133.7(9) . 4_565
C11 C9 C10 C10 -158.6(7) 4_565 4_565
C11 C9 C10 C10 -16.7(5) . 4_565
C10 C9 C11 C10 21.0(9) . 4_565
C4 C9 C11 C10 -113.2(13) . 4_565
C12 C9 C11 C10 156.0(13) 4_565 4_565
C12 C9 C11 C10 144.1(11) . 4_565
C11 C9 C11 C10 67.9(19) 4_565 4_565
C10 C9 C11 C12 -135.0(10) . 4_565
C10 C9 C11 C12 -156.0(13) 4_565 4_565
C4 C9 C11 C12 90.8(10) . 4_565
C12 C9 C11 C12 -11.9(5) . 4_565
C11 C9 C11 C12 -88.1(17) 4_565 4_565
C10 C9 C12 C12 140.6(8) . 4_565
C10 C9 C12 C12 59.7(12) 4_565 4_565
C4 C9 C12 C12 -92.3(3) . 4_565
C11 C9 C12 C12 159.8(6) 4_565 4_565
C11 C9 C12 C12 19.6(6) . 4_565
C10 C9 C12 C11 -19.2(10) . 4_565
C10 C9 C12 C11 -100.1(14) 4_565 4_565
C4 C9 C12 C11 108.0(6) . 4_565
C12 C9 C12 C11 -159.8(6) 4_565 4_565
C11 C9 C12 C11 -140.2(12) . 4_565
P1 C2 C13 C14 91.0(12) . .
P2 C2 C13 C14 -102.3(12) . .
P1 C2 C13 C15 -79.5(12) . .
P2 C2 C13 C15 87.1(11) . .
C15 C13 C14 C19 175.7(9) . .
C2 C13 C14 C19 4.3(19) . .
C14 C13 C15 C17 -128.1(13) . .
C2 C13 C15 C17 42.3(14) . .
C14 C13 C15 C18 6.6(16) . .
C2 C13 C15 C18 177.0(10) . .
C14 C13 C15 C16 116.2(12) . .
C2 C13 C15 C16 -73.5(12) . .
C13 C14 C19 C22 152.7(13) . .
C13 C14 C19 C21 -93.8(14) . .
C13 C14 C19 C20 38.8(17) . .
